data_4508712
loop_
_publ_author_name
'Saha, Binoy K.'
'Nangia, Ashwini'
'Nicoud, Jean-Fran\,cois'

_publ_section_title
;
 Using Halogen&#x00B7;&#x00B7;&#x00B7;Halogen Interactions to Direct
 Noncentrosymmetric Crystal Packing in Dipolar Organic Molecules
;
_journal_issue 6
_journal_name_full 'Crystal Growth &amp; Design'
_journal_page_first 1278
_journal_paper_doi 10.1021/cg060117k
_journal_volume 6
_journal_year 2006
_chemical_formula_moiety 'C5 H4 I N O'
_chemical_formula_sum 'C5 H4 I N O'
_chemical_formula_weight 220.99
_chemical_name_common 2-iodo-3-hydroxypyridine
_chemical_name_systematic
; 
 2-iodo-3-hydroxypyridine 
;
_space_group_IT_number 33
_symmetry_cell_setting orthorhombic
_symmetry_space_group_name_Hall 'P 2c -2n'
_symmetry_space_group_name_H-M 'P n a 21'
_atom_sites_solution_hydrogens geom
_atom_sites_solution_primary direct
_atom_sites_solution_secondary difmap
_audit_creation_method SHELXL-97
_cell_angle_alpha 90.00
_cell_angle_beta 90.00
_cell_angle_gamma 90.00
_cell_formula_units_Z 4
_cell_length_a 11.5329(11)
_cell_length_b 12.8331(12)
_cell_length_c 4.2475(4)
_cell_measurement_reflns_used 2055
_cell_measurement_temperature 100(2)
_cell_measurement_theta_max 26.38
_cell_measurement_theta_min 2.37
_cell_volume 628.64(10)
_computing_cell_refinement 'Bruker SMART'
_computing_data_collection 'Bruker SMART'
_computing_data_reduction 'Bruker SAINT'
_computing_molecular_graphics 'Bruker SHELXTL'
_computing_publication_material 'Bruker SHELXTL'
_computing_structure_refinement 'SHELXL-97 (Sheldrick, 1997)'
_computing_structure_solution 'SHELXS-97 (Sheldrick, 1990)'
_diffrn_ambient_temperature 100(2)
_diffrn_measured_fraction_theta_full 0.999
_diffrn_measured_fraction_theta_max 0.999
_diffrn_measurement_device_type 'CCD area detector'
_diffrn_measurement_method 'phi and omega scans'
_diffrn_radiation_monochromator graphite
_diffrn_radiation_source 'fine-focus sealed tube'
_diffrn_radiation_type MoK\a
_diffrn_radiation_wavelength 0.71073
_diffrn_reflns_av_R_equivalents 0.0162
_diffrn_reflns_av_sigmaI/netI 0.0217
_diffrn_reflns_limit_h_max 12
_diffrn_reflns_limit_h_min -14
_diffrn_reflns_limit_k_max 16
_diffrn_reflns_limit_k_min -14
_diffrn_reflns_limit_l_max 3
_diffrn_reflns_limit_l_min -5
_diffrn_reflns_number 2213
_diffrn_reflns_theta_full 26.38
_diffrn_reflns_theta_max 26.38
_diffrn_reflns_theta_min 2.37
_exptl_absorpt_coefficient_mu 4.990
_exptl_absorpt_correction_T_max 0.3685
_exptl_absorpt_correction_T_min 0.2464
_exptl_absorpt_correction_type multi-scan
_exptl_absorpt_process_details 'SADABS - Bruker Nonius area detector scaling and absorption correction - V2.10'
_exptl_crystal_colour colorless
_exptl_crystal_density_diffrn 2.335
_exptl_crystal_density_method 'not measured'
_exptl_crystal_description block
_exptl_crystal_F_000 408
_exptl_crystal_size_max 0.39
_exptl_crystal_size_mid 0.31
_exptl_crystal_size_min 0.25
_refine_diff_density_max 0.375
_refine_diff_density_min -0.656
_refine_diff_density_rms 0.135
_refine_ls_abs_structure_details 'Flack H D (1983), Acta Cryst. A39, 876-881'
_refine_ls_abs_structure_Flack 0.03(4)
_refine_ls_extinction_method none
_refine_ls_goodness_of_fit_ref 1.231
_refine_ls_hydrogen_treatment mixed
_refine_ls_matrix_type full
_refine_ls_number_parameters 77
_refine_ls_number_reflns 927
_refine_ls_number_restraints 1
_refine_ls_restrained_S_all 1.230
_refine_ls_R_factor_all 0.0173
_refine_ls_R_factor_gt 0.0172
_refine_ls_shift/su_max 0.001
_refine_ls_shift/su_mean 0.000
_refine_ls_structure_factor_coef Fsqd
_refine_ls_weighting_details 'calc w=1/[\s^2^(Fo^2^)+(0.0229P)^2^+0.2479P] where P=(Fo^2^+2Fc^2^)/3'
_refine_ls_weighting_scheme calc
_refine_ls_wR_factor_gt 0.0456
_refine_ls_wR_factor_ref 0.0457
_reflns_number_gt 920
_reflns_number_total 927
_reflns_threshold_expression >2sigma(I)
_cod_data_source_file cg060117ksup3.cif
_cod_data_source_block an276
_cod_original_sg_symbol_H-M Pna2(1)
_cod_database_code 4508712

loop_
_symmetry_equiv_pos_as_xyz
'x, y, z'
'-x, -y, z+1/2'
'x+1/2, -y+1/2, z'
'-x+1/2, y+1/2, z+1/2'

loop_
_atom_site_label
_atom_site_type_symbol
_atom_site_fract_x
_atom_site_fract_y
_atom_site_fract_z
_atom_site_U_iso_or_equiv
_atom_site_adp_type
_atom_site_occupancy
_atom_site_symmetry_multiplicity
_atom_site_calc_flag
_atom_site_refinement_flags
I1 I 0.556220(17) 0.391342(13) 0.40457(14) 0.01464(10) Uani 1 1 d .
C5 C 0.5603(3) 0.1100(2) 0.922(5) 0.0182(17) Uani 1 1 d .
H5 H 0.5024 0.0631 0.9941 0.022 Uiso 1 1 calc R
C3 C 0.7593(3) 0.1590(3) 0.892(2) 0.0195(7) Uani 1 1 d .
H3 H 0.8384 0.1462 0.9416 0.023 Uiso 1 1 calc R
O1 O 0.8024(2) 0.3182(2) 0.6097(8) 0.0213(7) Uani 1 1 d .
N1 N 0.5280(3) 0.1941(3) 0.7527(9) 0.0157(7) Uani 1 1 d .
C2 C 0.7289(4) 0.2468(3) 0.7185(10) 0.0173(8) Uani 1 1 d .
C1 C 0.6102(4) 0.2600(3) 0.6558(10) 0.0142(8) Uani 1 1 d .
C4 C 0.6748(4) 0.0902(3) 0.9930(10) 0.0205(10) Uani 1 1 d .
H4 H 0.6955 0.0299 1.1101 0.025 Uiso 1 1 calc R
H1 H 0.854(8) 0.281(6) 0.61(2) 0.08(3) Uiso 1 1 d .

loop_
_atom_site_aniso_label
_atom_site_aniso_U_11
_atom_site_aniso_U_22
_atom_site_aniso_U_33
_atom_site_aniso_U_23
_atom_site_aniso_U_13
_atom_site_aniso_U_12
I1 0.01297(15) 0.01446(13) 0.01650(14) -0.00048(19) -0.00227(19) 0.00281(7)
C5 0.016(2) 0.0154(17) 0.023(5) 0.002(3) 0.001(3) -0.0034(11)
C3 0.0126(16) 0.0199(14) 0.0261(19) -0.003(3) -0.001(4) 0.0050(12)
O1 0.0086(13) 0.0199(13) 0.0353(19) 0.0065(13) -0.0010(13) -0.0013(12)
N1 0.0092(14) 0.0169(15) 0.0209(18) -0.0022(14) -0.0001(15) 0.0020(13)
C2 0.0142(19) 0.0179(18) 0.020(2) 0.0009(16) -0.0008(17) 0.0023(14)
C1 0.016(2) 0.0128(16) 0.0140(18) -0.0039(15) -0.0031(16) 0.0027(16)
C4 0.019(2) 0.0179(15) 0.025(3) 0.0024(14) -0.0031(17) 0.0037(16)

loop_
_atom_type_symbol
_atom_type_description
_atom_type_scat_dispersion_real
_atom_type_scat_dispersion_imag
_atom_type_scat_source
C C 0.0033 0.0016 'International Tables Vol C Tables 4.2.6.8 and 6.1.1.4'
H H 0.0000 0.0000 'International Tables Vol C Tables 4.2.6.8 and 6.1.1.4'
N N 0.0061 0.0033 'International Tables Vol C Tables 4.2.6.8 and 6.1.1.4'
O O 0.0106 0.0060 'International Tables Vol C Tables 4.2.6.8 and 6.1.1.4'
I I -0.4742 1.8119 'International Tables Vol C Tables 4.2.6.8 and 6.1.1.4'

loop_
_geom_angle_atom_site_label_1
_geom_angle_atom_site_label_2
_geom_angle_atom_site_label_3
_geom_angle
N1 C5 C4 122.0(7)
N1 C5 H5 119.0
C4 C5 H5 119.0
C4 C3 C2 120.2(4)
C4 C3 H3 119.9
C2 C3 H3 119.9
C2 O1 H1 93(6)
C1 N1 C5 118.3(4)
O1 C2 C3 125.5(4)
O1 C2 C1 118.2(4)
C3 C2 C1 116.3(4)
O1 C2 H1 29(3)
C3 C2 H1 98(3)
C1 C2 H1 144(3)
N1 C1 C2 123.9(4)
N1 C1 I1 117.2(3)
C2 C1 I1 118.9(3)
C5 C4 C3 119.3(6)
C5 C4 H4 120.3
C3 C4 H4 120.3

loop_
_geom_bond_atom_site_label_1
_geom_bond_atom_site_label_2
_geom_bond_distance
I1 C1 2.090(4)
C5 N1 1.348(14)
C5 C4 1.379(8)
C5 H5 0.9500
C3 C4 1.383(6)
C3 C2 1.393(7)
C3 H3 0.9500
O1 C2 1.331(5)
O1 H1 0.77(8)
N1 C1 1.336(5)
C2 C1 1.405(6)
C2 H1 1.58(9)
C4 H4 0.9500
